data_4314578
loop_
_publ_author_name
'Casey R. Wade'
'Fran\,cois P. Gabba\"i'

_publ_section_title
;
 Cyanide Anion Binding by a Triarylborane at the Outer Rim of a
 Cyclometalated Ruthenium(II) Cationic Complex
;
_journal_name_full 'Inorganic Chemistry'
_journal_page_first 714
_journal_page_last 720
_journal_paper_doi 10.1021/ic9020349
_journal_volume 49
_journal_year 2010
_chemical_formula_sum 'C54 H50 B F N6 Ru'
_chemical_formula_weight 917.91
_chemical_name_systematic
; 
 ? 
;
_space_group_IT_number 14
_symmetry_cell_setting monoclinic
_symmetry_space_group_name_Hall '-P 2ybc'
_symmetry_space_group_name_H-M 'P 1 21/c 1'
_atom_sites_solution_hydrogens geom
_atom_sites_solution_primary direct
_atom_sites_solution_secondary difmap
_audit_creation_method SHELXL-97
_cell_angle_alpha 90.00
_cell_angle_beta 126.800(15)
_cell_angle_gamma 90.00
_cell_formula_units_Z 4
_cell_length_a 14.003(4)
_cell_length_b 23.236(5)
_cell_length_c 16.816(4)
_cell_measurement_reflns_used 6526
_cell_measurement_temperature 110(2)
_cell_measurement_theta_max 42.310
_cell_measurement_theta_min 4.631
_cell_volume 4381(2)
_computing_cell_refinement APEX
_computing_data_collection APEX
_computing_data_reduction APEX
_computing_structure_refinement 'SHELXL-97 (Sheldrick, 1997)'
_computing_structure_solution 'SHELXS-97 (Sheldrick, 1990)'
_diffrn_ambient_temperature 110(2)
_diffrn_measured_fraction_theta_full 0.997
_diffrn_measured_fraction_theta_max 0.997
_diffrn_measurement_device_type 'CCD area detector'
_diffrn_measurement_method 'phi and omega scans'
_diffrn_radiation_monochromator graphite
_diffrn_radiation_source 'fine-focus sealed tube'
_diffrn_radiation_type MoK\a
_diffrn_radiation_wavelength 0.71073
_diffrn_reflns_av_R_equivalents 0.0888
_diffrn_reflns_av_sigmaI/netI 0.0701
_diffrn_reflns_limit_h_max 16
_diffrn_reflns_limit_h_min -16
_diffrn_reflns_limit_k_max 26
_diffrn_reflns_limit_k_min -26
_diffrn_reflns_limit_l_max 19
_diffrn_reflns_limit_l_min -19
_diffrn_reflns_number 45426
_diffrn_reflns_theta_full 24.00
_diffrn_reflns_theta_max 24.00
_diffrn_reflns_theta_min 1.75
_exptl_absorpt_coefficient_mu 0.408
_exptl_absorpt_correction_T_max 0.7456
_exptl_absorpt_correction_T_min 0.6038
_exptl_absorpt_correction_type multi-scan
_exptl_crystal_colour black
_exptl_crystal_density_diffrn 1.392
_exptl_crystal_density_method 'not measured'
_exptl_crystal_description block
_exptl_crystal_F_000 1912
_exptl_crystal_size_max 0.18
_exptl_crystal_size_mid 0.15
_exptl_crystal_size_min 0.10
_refine_diff_density_max 2.051
_refine_diff_density_min -1.010
_refine_diff_density_rms 0.091
_refine_ls_extinction_method none
_refine_ls_goodness_of_fit_ref 1.000
_refine_ls_hydrogen_treatment constr
_refine_ls_matrix_type full
_refine_ls_number_parameters 568
_refine_ls_number_reflns 6856
_refine_ls_number_restraints 0
_refine_ls_restrained_S_all 1.000
_refine_ls_R_factor_all 0.0908
_refine_ls_R_factor_gt 0.0654
_refine_ls_shift/su_max 0.001
_refine_ls_shift/su_mean 0.000
_refine_ls_structure_factor_coef Fsqd
_refine_ls_weighting_details 'calc w=1/[\s^2^(Fo^2^)+(0.0710P)^2^+21.0000P] where P=(Fo^2^+2Fc^2^)/3'
_refine_ls_weighting_scheme calc
_refine_ls_wR_factor_gt 0.1585
_refine_ls_wR_factor_ref 0.1715
_reflns_number_gt 5111
_reflns_number_total 6856
_reflns_threshold_expression >2sigma(I)
_cod_data_source_file ic9020349_si_002.cif
_cod_data_source_block platon
_cod_original_cell_volume 4381.2(19)
_cod_database_code 4314578

loop_
_symmetry_equiv_pos_as_xyz
'x, y, z'
'-x, y+1/2, -z+1/2'
'-x, -y, -z'
'x, -y-1/2, z-1/2'

loop_
_atom_site_label
_atom_site_type_symbol
_atom_site_fract_x
_atom_site_fract_y
_atom_site_fract_z
_atom_site_U_iso_or_equiv
_atom_site_adp_type
_atom_site_occupancy
_atom_site_symmetry_multiplicity
_atom_site_calc_flag
_atom_site_refinement_flags
_atom_site_disorder_assembly
_atom_site_disorder_group
Ru1 Ru -0.10579(5) -0.24221(2) 0.32318(4) 0.02836(18) Uani 1 1 d . . .
B1 B 0.2727(7) -0.1121(3) 0.6691(5) 0.0319(17) Uani 1 1 d . . .
F1 F 0.2583(3) -0.08322(15) 0.7390(3) 0.0401(9) Uani 1 1 d . . .
N1 N -0.2363(5) -0.1799(2) 0.2469(4) 0.0329(13) Uani 1 1 d . . .
N2 N -0.1731(4) -0.2767(2) 0.3911(4) 0.0294(12) Uani 1 1 d . . .
N3 N 0.0216(4) -0.3019(2) 0.4140(4) 0.0286(12) Uani 1 1 d . . .
N4 N -0.0297(4) -0.2242(2) 0.2528(4) 0.0321(12) Uani 1 1 d . . .
N5 N -0.1904(5) -0.3035(2) 0.2048(4) 0.0324(12) Uani 1 1 d . . .
N6 N 0.0180(7) -0.5374(3) 0.3483(6) 0.069(2) Uani 1 1 d . . .
C1 C -0.3371(6) -0.1837(3) 0.1516(5) 0.0351(15) Uani 1 1 d . . .
H1 H -0.3491 -0.2170 0.1160 0.042 Uiso 1 1 calc R . .
C2 C -0.4213(6) -0.1415(3) 0.1057(5) 0.0414(17) Uani 1 1 d . . .
H2 H -0.4882 -0.1461 0.0402 0.050 Uiso 1 1 calc R . .
C3 C -0.4060(6) -0.0918(3) 0.1577(6) 0.0446(18) Uani 1 1 d . . .
H3 H -0.4629 -0.0626 0.1282 0.053 Uiso 1 1 calc R . .
C4 C -0.3047(6) -0.0865(3) 0.2540(5) 0.0402(17) Uani 1 1 d . . .
H4 H -0.2930 -0.0535 0.2901 0.048 Uiso 1 1 calc R . .
C5 C -0.2184(5) -0.1306(3) 0.2984(5) 0.0312(15) Uani 1 1 d . . .
C6 C -0.1048(5) -0.1281(2) 0.3956(5) 0.0291(14) Uani 1 1 d . . .
C7 C -0.0275(5) -0.1758(2) 0.4215(4) 0.0268(14) Uani 1 1 d . . .
C8 C 0.0891(6) -0.1699(3) 0.5078(5) 0.0303(15) Uani 1 1 d . . .
H8 H 0.1408 -0.2008 0.5260 0.036 Uiso 1 1 calc R . .
C9 C 0.1343(6) -0.1210(3) 0.5689(5) 0.0302(14) Uani 1 1 d . . .
C10 C 0.0507(6) -0.0778(3) 0.5440(5) 0.0320(15) Uani 1 1 d . . .
H10 H 0.0741 -0.0463 0.5861 0.038 Uiso 1 1 calc R . .
C11 C -0.0651(6) -0.0806(3) 0.4592(5) 0.0340(16) Uani 1 1 d . . .
H11 H -0.1175 -0.0506 0.4440 0.041 Uiso 1 1 calc R . .
C12 C 0.3372(6) -0.1756(3) 0.7114(5) 0.0338(15) Uani 1 1 d . . .
C13 C 0.3810(5) -0.2069(3) 0.6663(5) 0.0333(15) Uani 1 1 d . . .
C14 C 0.4250(6) -0.2626(3) 0.6955(5) 0.0362(16) Uani 1 1 d . . .
H14 H 0.4511 -0.2815 0.6630 0.043 Uiso 1 1 calc R . .
C15 C 0.4316(6) -0.2910(3) 0.7707(5) 0.0393(17) Uani 1 1 d . . .
C16 C 0.3921(6) -0.2608(3) 0.8169(5) 0.0407(16) Uani 1 1 d . . .
H16 H 0.3973 -0.2782 0.8692 0.049 Uiso 1 1 calc R . .
C17 C 0.3447(5) -0.2054(3) 0.7880(5) 0.0337(15) Uani 1 1 d . . .
C18 C 0.3818(6) -0.1817(3) 0.5840(5) 0.0388(16) Uani 1 1 d . . .
H18C H 0.4158 -0.2090 0.5645 0.058 Uiso 1 1 calc R . .
H18B H 0.4285 -0.1471 0.6070 0.058 Uiso 1 1 calc R . .
H18A H 0.3016 -0.1730 0.5280 0.058 Uiso 1 1 calc R . .
C19 C 0.4809(7) -0.3510(3) 0.8008(6) 0.055(2) Uani 1 1 d . . .
H19C H 0.4796 -0.3635 0.8545 0.082 Uiso 1 1 calc R . .
H19B H 0.5615 -0.3513 0.8217 0.082 Uiso 1 1 calc R . .
H19A H 0.4332 -0.3764 0.7452 0.082 Uiso 1 1 calc R . .
C20 C 0.3012(6) -0.1797(3) 0.8443(5) 0.0385(16) Uani 1 1 d . . .
H20C H 0.2702 -0.1418 0.8194 0.058 Uiso 1 1 calc R . .
H20B H 0.3665 -0.1774 0.9137 0.058 Uiso 1 1 calc R . .
H20A H 0.2396 -0.2036 0.8354 0.058 Uiso 1 1 calc R . .
C21 C 0.3624(6) -0.0672(3) 0.6639(5) 0.0332(15) Uani 1 1 d . . .
C22 C 0.4739(6) -0.0542(3) 0.7550(5) 0.0352(15) Uani 1 1 d . . .
C23 C 0.5623(6) -0.0234(3) 0.7586(5) 0.0392(16) Uani 1 1 d . . .
H23 H 0.6348 -0.0164 0.8199 0.047 Uiso 1 1 calc R . .
C24 C 0.5448(6) -0.0029(3) 0.6733(5) 0.0361(16) Uani 1 1 d . . .
C25 C 0.4344(6) -0.0117(3) 0.5847(5) 0.0328(15) Uani 1 1 d . . .
H25 H 0.4194 0.0031 0.5269 0.039 Uiso 1 1 calc R . .
C26 C 0.3425(6) -0.0426(3) 0.5784(5) 0.0318(15) Uani 1 1 d . . .
C27 C 0.5042(7) -0.0706(3) 0.8547(5) 0.0477(18) Uani 1 1 d . . .
H27B H 0.4383 -0.0910 0.8450 0.072 Uiso 1 1 calc R . .
H27A H 0.5198 -0.0365 0.8929 0.072 Uiso 1 1 calc R . .
H27C H 0.5736 -0.0948 0.8896 0.072 Uiso 1 1 calc R . .
C28 C 0.6444(6) 0.0270(3) 0.6778(6) 0.0476(19) Uani 1 1 d . . .
H28B H 0.7140 0.0294 0.7456 0.071 Uiso 1 1 calc R . .
H28A H 0.6193 0.0650 0.6507 0.071 Uiso 1 1 calc R . .
H28C H 0.6629 0.0054 0.6399 0.071 Uiso 1 1 calc R . .
C29 C 0.2269(6) -0.0481(3) 0.4755(5) 0.0346(15) Uani 1 1 d . . .
H29C H 0.1706 -0.0695 0.4786 0.052 Uiso 1 1 calc R . .
H29B H 0.2410 -0.0678 0.4333 0.052 Uiso 1 1 calc R . .
H29A H 0.1954 -0.0104 0.4491 0.052 Uiso 1 1 calc R . .
C30 C -0.2717(6) -0.2589(3) 0.3812(5) 0.0369(16) Uani 1 1 d . . .
H30 H -0.3129 -0.2269 0.3420 0.044 Uiso 1 1 calc R . .
C31 C -0.3129(6) -0.2868(3) 0.4275(5) 0.0428(17) Uani 1 1 d . . .
H31 H -0.3807 -0.2735 0.4195 0.051 Uiso 1 1 calc R . .
C32 C -0.2543(6) -0.3342(3) 0.4852(5) 0.0391(17) Uani 1 1 d . . .
H32 H -0.2818 -0.3531 0.5166 0.047 Uiso 1 1 calc R . .
C33 C -0.1544(6) -0.3533(3) 0.4961(5) 0.0399(17) Uani 1 1 d . . .
H33 H -0.1138 -0.3857 0.5343 0.048 Uiso 1 1 calc R . .
C34 C -0.1147(6) -0.3237(3) 0.4493(5) 0.0332(15) Uani 1 1 d . . .
C35 C -0.0039(6) -0.3380(3) 0.4634(5) 0.0321(15) Uani 1 1 d . . .
C36 C 0.0722(6) -0.3822(3) 0.5242(5) 0.0396(17) Uani 1 1 d . . .
H36 H 0.0516 -0.4064 0.5558 0.047 Uiso 1 1 calc R . .
C37 C 0.1779(6) -0.3898(3) 0.5373(5) 0.0417(17) Uani 1 1 d . . .
H37 H 0.2289 -0.4197 0.5766 0.050 Uiso 1 1 calc R . .
C38 C 0.2076(6) -0.3528(3) 0.4917(5) 0.0380(16) Uani 1 1 d . . .
H38 H 0.2801 -0.3564 0.5016 0.046 Uiso 1 1 calc R . .
C39 C 0.1282(5) -0.3099(3) 0.4311(5) 0.0339(15) Uani 1 1 d . . .
H39 H 0.1492 -0.2853 0.4002 0.041 Uiso 1 1 calc R . .
C40 C 0.0505(6) -0.1821(3) 0.2790(5) 0.0366(16) Uani 1 1 d . . .
H40 H 0.0622 -0.1541 0.3236 0.044 Uiso 1 1 calc R . .
C41 C 0.1155(6) -0.1789(3) 0.2425(5) 0.0410(17) Uani 1 1 d . . .
H41 H 0.1695 -0.1491 0.2616 0.049 Uiso 1 1 calc R . .
C42 C 0.1000(6) -0.2203(3) 0.1774(5) 0.0429(18) Uani 1 1 d . . .
H42 H 0.1456 -0.2196 0.1540 0.051 Uiso 1 1 calc R . .
C43 C 0.0169(6) -0.2625(3) 0.1472(5) 0.0386(16) Uani 1 1 d . . .
H43 H 0.0044 -0.2903 0.1021 0.046 Uiso 1 1 calc R . .
C44 C -0.0490(6) -0.2636(3) 0.1847(5) 0.0327(15) Uani 1 1 d . . .
C45 C -0.1423(6) -0.3062(3) 0.1543(5) 0.0329(15) Uani 1 1 d . . .
C46 C -0.1818(6) -0.3464(3) 0.0787(5) 0.0409(17) Uani 1 1 d . . .
H46 H -0.1464 -0.3482 0.0464 0.049 Uiso 1 1 calc R . .
C47 C -0.2737(7) -0.3835(3) 0.0520(5) 0.0470(18) Uani 1 1 d . . .
H47 H -0.3007 -0.4105 0.0020 0.056 Uiso 1 1 calc R . .
C48 C -0.3253(6) -0.3795(3) 0.1016(5) 0.0449(18) Uani 1 1 d . . .
H48 H -0.3884 -0.4034 0.0843 0.054 Uiso 1 1 calc R . .
C49 C -0.2813(6) -0.3397(3) 0.1765(5) 0.0399(17) Uani 1 1 d . . .
H49 H -0.3159 -0.3375 0.2094 0.048 Uiso 1 1 calc R . .
C50 C -0.0329(6) -0.4877(3) 0.3336(5) 0.0410(17) Uani 1 1 d . . .
H50 H -0.0805 -0.4832 0.3547 0.049 Uiso 1 1 calc R . .
C51 C -0.0217(6) -0.4420(3) 0.2898(5) 0.0429(17) Uani 1 1 d . . .
H51 H -0.0629 -0.4080 0.2793 0.052 Uiso 1 1 calc R . .
C52 C 0.0511(6) -0.4464(3) 0.2609(5) 0.0436(18) Uani 1 1 d . . .
H52 H 0.0614 -0.4155 0.2315 0.052 Uiso 1 1 calc R . .
C53 C 0.1078(7) -0.4972(3) 0.2768(6) 0.057(2) Uani 1 1 d . . .
H53 H 0.1593 -0.5018 0.2596 0.069 Uiso 1 1 calc R . .
C54 C 0.0878(9) -0.5415(4) 0.3184(7) 0.079(3) Uani 1 1 d . . .
H54 H 0.1246 -0.5766 0.3266 0.095 Uiso 1 1 calc R . .

loop_
_atom_site_aniso_label
_atom_site_aniso_U_11
_atom_site_aniso_U_22
_atom_site_aniso_U_33
_atom_site_aniso_U_23
_atom_site_aniso_U_13
_atom_site_aniso_U_12
Ru1 0.0371(3) 0.0268(3) 0.0364(3) 0.0017(2) 0.0301(3) 0.0014(2)
B1 0.048(5) 0.030(4) 0.033(4) 0.001(3) 0.032(4) 0.000(3)
F1 0.057(2) 0.039(2) 0.038(2) -0.0020(17) 0.036(2) 0.0046(18)
N1 0.048(3) 0.028(3) 0.046(4) -0.002(3) 0.041(3) -0.004(2)
N2 0.036(3) 0.025(3) 0.034(3) -0.001(2) 0.025(3) 0.002(2)
N3 0.036(3) 0.023(3) 0.038(3) -0.003(2) 0.028(3) 0.002(2)
N4 0.041(3) 0.026(3) 0.039(3) 0.003(2) 0.029(3) 0.000(2)
N5 0.040(3) 0.027(3) 0.044(3) 0.009(2) 0.033(3) 0.009(2)
N6 0.106(6) 0.044(4) 0.109(6) 0.030(4) 0.093(5) 0.020(4)
C1 0.034(4) 0.040(4) 0.035(4) 0.004(3) 0.023(4) 0.001(3)
C2 0.039(4) 0.045(4) 0.043(4) 0.009(4) 0.026(4) 0.004(3)
C3 0.038(4) 0.044(4) 0.060(5) 0.013(4) 0.034(4) 0.010(3)
C4 0.043(4) 0.033(4) 0.059(5) 0.008(3) 0.039(4) 0.009(3)
C5 0.034(4) 0.032(4) 0.040(4) 0.004(3) 0.029(3) 0.000(3)
C6 0.037(4) 0.024(3) 0.040(4) 0.003(3) 0.031(3) 0.001(3)
C7 0.035(4) 0.027(3) 0.033(4) 0.010(3) 0.028(3) 0.004(3)
C8 0.046(4) 0.021(3) 0.044(4) 0.009(3) 0.038(4) 0.006(3)
C9 0.043(4) 0.028(4) 0.037(4) 0.003(3) 0.033(3) 0.000(3)
C10 0.046(4) 0.028(4) 0.041(4) 0.000(3) 0.037(4) 0.001(3)
C11 0.043(4) 0.028(4) 0.049(4) 0.005(3) 0.037(4) 0.004(3)
C12 0.037(4) 0.032(4) 0.041(4) -0.006(3) 0.028(3) -0.005(3)
C13 0.037(4) 0.033(4) 0.037(4) 0.000(3) 0.026(3) -0.002(3)
C14 0.042(4) 0.030(4) 0.044(4) 0.005(3) 0.030(3) 0.005(3)
C15 0.033(4) 0.029(4) 0.049(4) 0.004(3) 0.021(4) 0.001(3)
C16 0.039(4) 0.044(4) 0.046(4) 0.012(4) 0.030(4) 0.001(3)
C17 0.033(4) 0.036(4) 0.037(4) 0.003(3) 0.024(3) 0.001(3)
C18 0.052(4) 0.036(4) 0.048(4) -0.003(3) 0.040(4) -0.003(3)
C19 0.056(5) 0.038(4) 0.073(6) 0.011(4) 0.041(5) 0.004(4)
C20 0.040(4) 0.049(4) 0.032(4) 0.002(3) 0.024(3) -0.001(3)
C21 0.045(4) 0.024(3) 0.040(4) -0.004(3) 0.030(4) 0.001(3)
C22 0.046(4) 0.027(4) 0.039(4) -0.001(3) 0.029(4) 0.002(3)
C23 0.043(4) 0.031(4) 0.036(4) 0.001(3) 0.020(3) 0.003(3)
C24 0.038(4) 0.028(4) 0.049(4) -0.006(3) 0.029(4) -0.001(3)
C25 0.042(4) 0.029(4) 0.040(4) 0.000(3) 0.031(4) 0.003(3)
C26 0.044(4) 0.022(3) 0.040(4) 0.001(3) 0.031(3) 0.002(3)
C27 0.059(5) 0.040(4) 0.037(4) 0.000(3) 0.025(4) -0.006(4)
C28 0.048(4) 0.046(4) 0.063(5) -0.011(4) 0.041(4) -0.005(3)
C29 0.046(4) 0.031(4) 0.040(4) 0.006(3) 0.032(4) 0.000(3)
C30 0.038(4) 0.036(4) 0.050(4) 0.001(3) 0.034(4) 0.003(3)
C31 0.046(4) 0.050(5) 0.053(5) 0.007(4) 0.041(4) 0.004(3)
C32 0.045(4) 0.041(4) 0.049(4) 0.007(3) 0.038(4) 0.001(3)
C33 0.052(4) 0.030(4) 0.050(4) 0.004(3) 0.037(4) -0.003(3)
C34 0.045(4) 0.026(4) 0.040(4) -0.003(3) 0.032(4) -0.004(3)
C35 0.044(4) 0.029(4) 0.042(4) -0.001(3) 0.035(4) -0.002(3)
C36 0.056(4) 0.031(4) 0.049(4) 0.004(3) 0.041(4) 0.004(3)
C37 0.046(4) 0.043(4) 0.047(4) 0.010(3) 0.034(4) 0.014(3)
C38 0.035(4) 0.045(4) 0.046(4) 0.000(3) 0.031(4) 0.006(3)
C39 0.031(4) 0.039(4) 0.041(4) -0.001(3) 0.027(3) -0.001(3)
C40 0.051(4) 0.036(4) 0.035(4) -0.002(3) 0.032(4) -0.004(3)
C41 0.044(4) 0.050(4) 0.045(4) 0.007(4) 0.035(4) -0.004(3)
C42 0.043(4) 0.059(5) 0.044(4) 0.020(4) 0.035(4) 0.017(4)
C43 0.049(4) 0.046(4) 0.037(4) 0.004(3) 0.034(4) 0.010(3)
C44 0.048(4) 0.026(3) 0.038(4) 0.005(3) 0.032(3) 0.008(3)
C45 0.049(4) 0.024(3) 0.039(4) 0.006(3) 0.033(4) 0.007(3)
C46 0.060(5) 0.032(4) 0.041(4) 0.000(3) 0.035(4) 0.007(3)
C47 0.062(5) 0.032(4) 0.045(5) -0.006(3) 0.032(4) -0.004(4)
C48 0.052(4) 0.030(4) 0.053(5) -0.008(3) 0.031(4) -0.008(3)
C49 0.048(4) 0.033(4) 0.050(4) 0.003(3) 0.036(4) -0.001(3)
C50 0.046(4) 0.042(4) 0.050(4) -0.003(4) 0.037(4) -0.006(3)
C51 0.051(4) 0.036(4) 0.048(4) 0.005(3) 0.034(4) 0.009(3)
C52 0.052(4) 0.037(4) 0.054(5) 0.010(3) 0.038(4) 0.002(3)
C53 0.068(5) 0.056(5) 0.079(6) 0.026(4) 0.060(5) 0.019(4)
C54 0.121(8) 0.052(5) 0.123(8) 0.036(6) 0.105(8) 0.033(5)

loop_
_atom_type_symbol
_atom_type_description
_atom_type_scat_dispersion_real
_atom_type_scat_dispersion_imag
_atom_type_scat_source
C C 0.0033 0.0016 'International Tables Vol C Tables 4.2.6.8 and 6.1.1.4'
H H 0.0000 0.0000 'International Tables Vol C Tables 4.2.6.8 and 6.1.1.4'
B B 0.0013 0.0007 'International Tables Vol C Tables 4.2.6.8 and 6.1.1.4'
F F 0.0171 0.0103 'International Tables Vol C Tables 4.2.6.8 and 6.1.1.4'
N N 0.0061 0.0033 'International Tables Vol C Tables 4.2.6.8 and 6.1.1.4'
Ru Ru -1.2594 0.8363 'International Tables Vol C Tables 4.2.6.8 and 6.1.1.4'

loop_
_geom_angle_atom_site_label_1
_geom_angle_atom_site_label_2
_geom_angle_atom_site_label_3
_geom_angle
_geom_angle_site_symmetry_1
_geom_angle_site_symmetry_3
_geom_angle_publ_flag
N2 Ru1 C7 92.7(2) . . ?
N2 Ru1 N3 78.65(19) . . ?
C7 Ru1 N3 95.9(2) . . ?
N2 Ru1 N4 168.45(19) . . ?
C7 Ru1 N4 95.8(2) . . ?
N3 Ru1 N4 92.70(19) . . ?
N2 Ru1 N1 95.15(19) . . ?
C7 Ru1 N1 79.6(2) . . ?
N3 Ru1 N1 172.22(18) . . ?
N4 Ru1 N1 94.05(19) . . ?
N2 Ru1 N5 94.38(19) . . ?
C7 Ru1 N5 171.8(2) . . ?
N3 Ru1 N5 89.57(19) . . ?
N4 Ru1 N5 77.76(19) . . ?
N1 Ru1 N5 95.6(2) . . ?
F1 B1 C9 103.6(5) . . ?
F1 B1 C12 111.4(5) . . ?
C9 B1 C12 109.4(5) . . ?
F1 B1 C21 102.9(5) . . ?
C9 B1 C21 119.0(5) . . ?
C12 B1 C21 110.1(5) . . ?
C1 N1 C5 117.9(5) . . ?
C1 N1 Ru1 126.3(4) . . ?
C5 N1 Ru1 115.8(4) . . ?
C30 N2 C34 117.6(5) . . ?
C30 N2 Ru1 126.4(4) . . ?
C34 N2 Ru1 116.0(4) . . ?
C39 N3 C35 116.3(5) . . ?
C39 N3 Ru1 127.6(4) . . ?
C35 N3 Ru1 116.2(4) . . ?
C40 N4 C44 118.1(5) . . ?
C40 N4 Ru1 125.2(4) . . ?
C44 N4 Ru1 115.9(4) . . ?
C49 N5 C45 117.6(6) . . ?
C49 N5 Ru1 128.4(4) . . ?
C45 N5 Ru1 114.0(4) . . ?
C50 N6 C54 115.5(6) . . ?
C2 C1 N1 123.7(6) . . ?
C1 C2 C3 119.2(7) . . ?
C4 C3 C2 118.4(6) . . ?
C3 C4 C5 120.7(7) . . ?
N1 C5 C4 120.0(6) . . ?
N1 C5 C6 114.4(5) . . ?
C4 C5 C6 125.6(6) . . ?
C11 C6 C7 120.0(6) . . ?
C11 C6 C5 124.2(6) . . ?
C7 C6 C5 115.6(5) . . ?
C8 C7 C6 116.3(6) . . ?
C8 C7 Ru1 130.0(4) . . ?
C6 C7 Ru1 113.7(4) . . ?
C7 C8 C9 124.9(6) . . ?
C10 C9 C8 115.6(6) . . ?
C10 C9 B1 118.3(6) . . ?
C8 C9 B1 126.0(5) . . ?
C11 C10 C9 121.9(6) . . ?
C10 C11 C6 120.8(6) . . ?
C17 C12 C13 114.5(6) . . ?
C17 C12 B1 123.7(5) . . ?
C13 C12 B1 121.6(5) . . ?
C14 C13 C12 121.8(6) . . ?
C14 C13 C18 116.1(6) . . ?
C12 C13 C18 122.1(6) . . ?
C15 C14 C13 122.8(6) . . ?
C14 C15 C16 116.3(6) . . ?
C14 C15 C19 121.1(6) . . ?
C16 C15 C19 122.7(6) . . ?
C15 C16 C17 122.6(6) . . ?
C16 C17 C12 122.1(6) . . ?
C16 C17 C20 115.4(6) . . ?
C12 C17 C20 122.5(6) . . ?
C26 C21 C22 115.5(6) . . ?
C26 C21 B1 127.5(6) . . ?
C22 C21 B1 116.9(5) . . ?
C23 C22 C21 122.0(6) . . ?
C23 C22 C27 115.4(6) . . ?
C21 C22 C27 122.6(6) . . ?
C24 C23 C22 121.8(6) . . ?
C25 C24 C23 117.2(6) . . ?
C25 C24 C28 121.6(6) . . ?
C23 C24 C28 121.2(6) . . ?
C24 C25 C26 122.4(6) . . ?
C21 C26 C25 120.7(6) . . ?
C21 C26 C29 123.7(5) . . ?
C25 C26 C29 115.5(5) . . ?
N2 C30 C31 121.8(6) . . ?
C32 C31 C30 120.3(6) . . ?
C31 C32 C33 119.0(6) . . ?
C32 C33 C34 119.2(6) . . ?
N2 C34 C33 122.1(6) . . ?
N2 C34 C35 114.9(5) . . ?
C33 C34 C35 122.9(6) . . ?
N3 C35 C36 122.4(5) . . ?
N3 C35 C34 113.6(5) . . ?
C36 C35 C34 124.0(5) . . ?
C37 C36 C35 119.4(6) . . ?
C38 C37 C36 119.2(6) . . ?
C37 C38 C39 119.1(6) . . ?
N3 C39 C38 123.5(6) . . ?
N4 C40 C41 122.6(6) . . ?
C40 C41 C42 119.3(6) . . ?
C43 C42 C41 119.5(6) . . ?
C42 C43 C44 119.4(6) . . ?
N4 C44 C43 121.1(6) . . ?
N4 C44 C45 115.8(5) . . ?
C43 C44 C45 123.1(6) . . ?
N5 C45 C46 121.5(6) . . ?
N5 C45 C44 114.8(5) . . ?
C46 C45 C44 123.7(6) . . ?
C47 C46 C45 119.8(6) . . ?
C46 C47 C48 118.7(6) . . ?
C49 C48 C47 118.9(6) . . ?
N5 C49 C48 123.5(6) . . ?
N6 C50 C51 124.8(6) . . ?
C50 C51 C52 119.2(6) . . ?
C53 C52 C51 117.9(6) . . ?
C52 C53 C54 118.8(7) . . ?
N6 C54 C53 123.8(8) . . ?

loop_
_geom_bond_atom_site_label_1
_geom_bond_atom_site_label_2
_geom_bond_distance
_geom_bond_site_symmetry_2
_geom_bond_publ_flag
Ru1 N2 2.031(5) . ?
Ru1 C7 2.036(6) . ?
Ru1 N3 2.043(5) . ?
Ru1 N4 2.055(5) . ?
Ru1 N1 2.068(5) . ?
Ru1 N5 2.138(5) . ?
B1 F1 1.468(8) . ?
B1 C9 1.651(10) . ?
B1 C12 1.652(10) . ?
B1 C21 1.675(9) . ?
N1 C1 1.363(8) . ?
N1 C5 1.365(8) . ?
N2 C30 1.353(7) . ?
N2 C34 1.364(8) . ?
N3 C39 1.355(7) . ?
N3 C35 1.369(7) . ?
N4 C40 1.349(8) . ?
N4 C44 1.359(8) . ?
N5 C49 1.353(8) . ?
N5 C45 1.364(7) . ?
N6 C50 1.301(9) . ?
N6 C54 1.344(9) . ?
C1 C2 1.362(9) . ?
C2 C3 1.387(10) . ?
C3 C4 1.378(10) . ?
C4 C5 1.410(9) . ?
C5 C6 1.446(9) . ?
C6 C11 1.398(9) . ?
C6 C7 1.424(8) . ?
C7 C8 1.397(9) . ?
C8 C9 1.404(8) . ?
C9 C10 1.403(8) . ?
C10 C11 1.377(9) . ?
C12 C17 1.408(9) . ?
C12 C13 1.428(8) . ?
C13 C14 1.390(9) . ?
C13 C18 1.509(8) . ?
C14 C15 1.380(9) . ?
C15 C16 1.382(9) . ?
C15 C19 1.503(9) . ?
C16 C17 1.397(9) . ?
C17 C20 1.522(8) . ?
C21 C26 1.413(9) . ?
C21 C22 1.418(9) . ?
C22 C23 1.399(9) . ?
C22 C27 1.512(9) . ?
C23 C24 1.386(9) . ?
C24 C25 1.375(9) . ?
C24 C28 1.520(9) . ?
C25 C26 1.420(8) . ?
C26 C29 1.509(9) . ?
C30 C31 1.378(9) . ?
C31 C32 1.368(9) . ?
C32 C33 1.372(9) . ?
C33 C34 1.387(8) . ?
C34 C35 1.460(8) . ?
C35 C36 1.389(9) . ?
C36 C37 1.372(9) . ?
C37 C38 1.371(9) . ?
C38 C39 1.381(9) . ?
C40 C41 1.370(8) . ?
C41 C42 1.373(10) . ?
C42 C43 1.366(10) . ?
C43 C44 1.396(8) . ?
C44 C45 1.466(9) . ?
C45 C46 1.396(9) . ?
C46 C47 1.381(9) . ?
C47 C48 1.396(10) . ?
C48 C49 1.375(9) . ?
C50 C51 1.355(9) . ?
C51 C52 1.369(9) . ?
C52 C53 1.357(10) . ?
C53 C54 1.365(10) . ?
